data_7212388
loop_
_publ_author_name
'Law, Ga-Lai'
'Wong, Ka-Leung'
'Lau, Kok-Kin'
'Lap, Sze-to'
'Tanner, Peter A.'
'Kuo, Fonchu'
'Wong, Wing-Tak'

_publ_section_title
;
 Nonlinear optical activity in dipolar organic--lanthanide complexes
;
_journal_issue 20
_journal_name_full 'Journal of Materials Chemistry'
_journal_page_first 4074
_journal_paper_doi 10.1039/b926376d
_journal_volume 20
_journal_year 2010
_chemical_absolute_configuration ad
_chemical_formula_moiety 'C27 H21 Er O6 '
_chemical_formula_sum 'C27 H21 Er O6'
_chemical_formula_weight 608.72
_space_group_IT_number 4
_symmetry_cell_setting monoclinic
_symmetry_Int_Tables_number 4
_symmetry_space_group_name_Hall 'P 2yb'
_symmetry_space_group_name_H-M 'P 1 21 1'
_audit_creation_date 2006-05-18
_audit_creation_method 'by CrystalStructure 3.6.0'
_cell_angle_alpha 90
_cell_angle_beta 94.15(1)
_cell_angle_gamma 90
_cell_formula_units_Z 2
_cell_length_a 11.548(1)
_cell_length_b 7.886(1)
_cell_length_c 13.048(1)
_cell_measurement_reflns_used 6989
_cell_measurement_temperature 301(1)
_cell_measurement_theta_max 27.5
_cell_measurement_theta_min 1.6
_cell_volume 1185.1(2)
_computing_cell_refinement 'SAINT (Bruker, 1999)'
_computing_data_collection 'SMART (Bruker, 1998)'
_computing_data_reduction 'SAINT & CrystalStructure (Rigaku/MSC and Rigaku Corporation, 2003)'
_computing_molecular_graphics 'ORTEP-II (Johnson, 1976)'
_computing_publication_material 'CrystalStructure 3.6.0'
_computing_structure_refinement 'CRYSTALS (Watkin et al., 1996)'
_computing_structure_solution 'DIRDIF99 (PATTY)'
_diffrn_measured_fraction_theta_full 0.9746
_diffrn_measured_fraction_theta_max 0.9746
_diffrn_measurement_device_type 'Bruker SMART 1K CCD Detector'
_diffrn_measurement_method '\w & \f scans'
_diffrn_radiation_type 'Mo K\a'
_diffrn_radiation_wavelength 0.71073
_diffrn_reflns_av_R_equivalents 0.018
_diffrn_reflns_limit_h_max 12
_diffrn_reflns_limit_h_min -14
_diffrn_reflns_limit_k_max 8
_diffrn_reflns_limit_k_min -10
_diffrn_reflns_limit_l_max 16
_diffrn_reflns_limit_l_min -16
_diffrn_reflns_number 6989
_diffrn_reflns_theta_full 27.48
_diffrn_reflns_theta_max 27.48
_exptl_absorpt_coefficient_mu 3.574
_exptl_absorpt_correction_T_max 0.651
_exptl_absorpt_correction_T_min 0.389
_exptl_absorpt_correction_type multi-scan
_exptl_absorpt_process_details 'SADABS (Sheldrick, 1997)'
_exptl_crystal_colour colourless
_exptl_crystal_density_diffrn 1.706
_exptl_crystal_density_method 'not measured'
_exptl_crystal_description prism
_exptl_crystal_F_000 598.00
_exptl_crystal_size_max 0.44
_exptl_crystal_size_mid 0.16
_exptl_crystal_size_min 0.12
_refine_diff_density_max 1.01
_refine_diff_density_min -0.62
_refine_ls_abs_structure_details 'Flack (1983). 2834 Friedel Pairs'
_refine_ls_abs_structure_Flack -0.04(2)
_refine_ls_extinction_coef 30.9(28)
_refine_ls_extinction_method 'Larson (1970) Crystallographic Computing eq. 22'
_refine_ls_goodness_of_fit_ref 1.024
_refine_ls_hydrogen_treatment constr
_refine_ls_number_parameters 330
_refine_ls_number_reflns 2686
_refine_ls_R_factor_gt 0.0220
_refine_ls_shift/su_max 0.0340
_refine_ls_structure_factor_coef F
_refine_ls_weighting_details 'w = 1/[0.0002Fo^2^ + \s(Fo^2^) + 0.05]'
_refine_ls_weighting_scheme calc
_refine_ls_wR_factor_ref 0.0270
_reflns_number_gt 2681
_reflns_number_total 2834
_reflns_threshold_expression F^2^>2.0\s(F^2^)
_cod_data_source_file b926376d.txt
_cod_data_source_block Er-wt1235w
_cod_original_sg_symbol_H-M 'P 21'
_cod_original_formula_sum 'C27 H21 Er O6 '
_cod_database_code 7212388

loop_
_symmetry_equiv_pos_site_id
_symmetry_equiv_pos_as_xyz
1 +X,+Y,+Z
2 -X,1/2+Y,-Z

loop_
_atom_site_label
_atom_site_type_symbol
_atom_site_fract_x
_atom_site_fract_y
_atom_site_fract_z
_atom_site_U_iso_or_equiv
_atom_site_adp_type
_atom_site_occupancy
_atom_site_symmetry_multiplicity
_atom_site_calc_flag
_atom_site_refinement_flags
Er(1) Er 0.03962(2) 0.5369(2) 0.475890(10) 0.02234(5) Uani 1.00 1 d .
O(1) O 0.1768(4) 0.3648(6) 0.4166(4) 0.0366(12) Uani 1.00 1 d .
O(2) O -0.0938(4) 0.6098(6) 0.5845(3) 0.0346(11) Uani 1.00 1 d .
O(3) O 0.0406(4) 0.3103(6) 0.5872(3) 0.0315(11) Uani 1.00 1 d .
O(4) O 0.0841(4) 0.6754(6) 0.3233(3) 0.0350(12) Uani 1.00 1 d .
O(5) O 0.1693(4) 0.6773(6) 0.5782(4) 0.0351(12) Uani 1.00 1 d .
O(6) O -0.1030(4) 0.4245(6) 0.3704(4) 0.0377(12) Uani 1.00 1 d .
C(1) C 0.1807(5) 0.2039(8) 0.4105(5) 0.029(2) Uani 1.00 1 d .
C(2) C 0.2952(10) 0.127(2) 0.3951(9) 0.033(2) Uani 1.00 1 d .
C(3) C 0.3126(10) -0.037(2) 0.3921(9) 0.038(2) Uani 1.00 1 d .
C(4) C 0.4205(6) -0.1282(9) 0.3798(5) 0.034(2) Uani 1.00 1 d .
C(5) C 0.5279(6) -0.0498(10) 0.3840(5) 0.041(2) Uani 1.00 1 d .
C(6) C 0.6269(6) -0.1387(11) 0.3681(6) 0.046(2) Uani 1.00 1 d .
C(7) C 0.6229(7) -0.3094(11) 0.3480(7) 0.052(2) Uani 1.00 1 d .
C(8) C 0.5152(8) -0.3946(12) 0.3442(8) 0.062(3) Uani 1.00 1 d .
C(9) C 0.4163(7) -0.3045(9) 0.3601(7) 0.046(2) Uani 1.00 1 d .
C(10) C -0.0026(5) 0.2791(8) 0.6746(5) 0.029(1) Uani 1.00 1 d .
C(11) C 0.0534(7) 0.3546(9) 0.7697(5) 0.038(2) Uani 1.00 1 d .
C(12) C 0.0263(6) 0.3038(9) 0.8604(5) 0.034(2) Uani 1.00 1 d .
C(13) C 0.0842(6) 0.3493(9) 0.9605(5) 0.033(2) Uani 1.00 1 d .
C(14) C 0.1881(7) 0.4402(11) 0.9696(5) 0.047(2) Uani 1.00 1 d .
C(15) C 0.2411(7) 0.4745(11) 1.0659(6) 0.053(2) Uani 1.00 1 d .
C(16) C 0.1935(7) 0.4199(11) 1.1534(6) 0.050(2) Uani 1.00 1 d .
C(17) C 0.0902(7) 0.3283(13) 1.1444(6) 0.056(2) Uani 1.00 1 d .
C(18) C 0.0374(7) 0.2938(11) 1.0502(5) 0.044(2) Uani 1.00 1 d .
C(19) C 0.1684(5) 0.7985(8) 0.6417(5) 0.030(2) Uani 1.00 1 d .
C(20) C 0.2478(5) 0.7853(8) 0.7362(5) 0.033(2) Uani 1.00 1 d .
C(21) C 0.2377(6) 0.8852(9) 0.8164(5) 0.036(2) Uani 1.00 1 d .
C(22) C 0.3107(6) 0.8806(9) 0.9144(5) 0.036(2) Uani 1.00 1 d .
C(23) C 0.4177(6) 0.7971(11) 0.9237(6) 0.045(2) Uani 1.00 1 d .
C(24) C 0.4818(9) 0.791(2) 1.0158(9) 0.057(3) Uani 1.00 1 d .
C(25) C 0.4410(8) 0.8722(12) 1.1023(6) 0.056(2) Uani 1.00 1 d .
C(26) C 0.3355(8) 0.9541(12) 1.0936(6) 0.059(3) Uani 1.00 1 d .
C(27) C 0.2701(7) 0.9580(11) 1.0004(6) 0.049(2) Uani 1.00 1 d .
H(1) H 0.3592 0.2006 0.3871 0.040 Uiso 1.00 1 c R
H(2) H 0.2461 -0.1062 0.3988 0.045 Uiso 1.00 1 c R
H(3) H 0.5332 0.0683 0.3983 0.049 Uiso 1.00 1 c R
H(4) H 0.6994 -0.0813 0.3710 0.055 Uiso 1.00 1 c R
H(5) H 0.6920 -0.3698 0.3367 0.062 Uiso 1.00 1 c R
H(6) H 0.5111 -0.5129 0.3307 0.075 Uiso 1.00 1 c R
H(7) H 0.3438 -0.3617 0.3579 0.055 Uiso 1.00 1 c R
H(8) H 0.1099 0.4413 0.7647 0.046 Uiso 1.00 1 c R
H(9) H -0.0381 0.2291 0.8616 0.041 Uiso 1.00 1 c R
H(10) H 0.2224 0.4785 0.9097 0.056 Uiso 1.00 1 c R
H(11) H 0.3117 0.5369 1.0715 0.064 Uiso 1.00 1 c R
H(12) H 0.2304 0.4443 1.2192 0.060 Uiso 1.00 1 c R
H(13) H 0.0564 0.2897 1.2044 0.067 Uiso 1.00 1 c R
H(14) H -0.0328 0.2305 1.0454 0.053 Uiso 1.00 1 c R
H(15) H 0.3077 0.7025 0.7390 0.040 Uiso 1.00 1 c R
H(16) H 0.1779 0.9680 0.8105 0.043 Uiso 1.00 1 c R
H(17) H 0.4461 0.7438 0.8652 0.054 Uiso 1.00 1 c R
H(18) H 0.5538 0.7328 1.0214 0.069 Uiso 1.00 1 c R
H(19) H 0.4860 0.8703 1.1662 0.067 Uiso 1.00 1 c R
H(20) H 0.3074 1.0082 1.1520 0.071 Uiso 1.00 1 c R
H(21) H 0.1970 1.0140 0.9952 0.058 Uiso 1.00 1 c R

loop_
_atom_site_aniso_label
_atom_site_aniso_U_11
_atom_site_aniso_U_22
_atom_site_aniso_U_33
_atom_site_aniso_U_12
_atom_site_aniso_U_13
_atom_site_aniso_U_23
Er(1) 0.02784(11) 0.01738(10) 0.02149(10) -0.0006(3) -0.00026(7) -0.0003(2)
O(1) 0.042(3) 0.028(2) 0.041(3) 0.002(2) 0.010(2) 0.001(2)
O(2) 0.037(2) 0.036(2) 0.031(2) 0.003(2) 0.004(2) 0.008(2)
O(3) 0.044(2) 0.023(2) 0.027(2) 0.002(2) 0.003(2) 0.001(2)
O(4) 0.045(2) 0.033(2) 0.028(2) 0.005(2) 0.006(2) 0.004(2)
O(5) 0.037(2) 0.032(2) 0.035(2) 0.000(2) -0.004(2) -0.002(2)
O(6) 0.042(2) 0.031(2) 0.038(2) -0.003(2) -0.008(2) -0.001(2)
C(1) 0.034(3) 0.031(3) 0.023(3) -0.001(3) 0.006(2) 0.002(2)
C(2) 0.032(4) 0.026(4) 0.042(5) 0.002(3) 0.011(3) 0.005(3)
C(3) 0.028(4) 0.038(5) 0.046(5) -0.002(4) -0.001(4) 0.004(4)
C(4) 0.040(3) 0.028(3) 0.035(3) 0.006(3) -0.001(3) -0.003(3)
C(5) 0.041(4) 0.033(4) 0.048(4) 0.003(3) -0.003(3) -0.008(3)
C(6) 0.035(4) 0.049(4) 0.054(4) 0.004(3) -0.002(3) -0.002(4)
C(7) 0.043(4) 0.048(5) 0.064(5) 0.025(4) 0.003(4) -0.005(4)
C(8) 0.065(5) 0.036(4) 0.087(7) 0.008(4) 0.010(5) -0.010(5)
C(9) 0.044(4) 0.031(4) 0.064(5) -0.007(3) 0.007(3) -0.004(4)
C(10) 0.039(3) 0.021(3) 0.028(3) 0.003(3) 0.004(2) -0.000(2)
C(11) 0.054(4) 0.031(3) 0.030(3) -0.009(3) 0.000(3) -0.006(3)
C(12) 0.042(3) 0.030(3) 0.031(3) -0.005(3) -0.000(3) -0.007(3)
C(13) 0.043(3) 0.032(3) 0.024(3) 0.001(3) -0.000(2) -0.004(3)
C(14) 0.059(4) 0.050(5) 0.031(3) -0.010(4) 0.003(3) -0.001(3)
C(15) 0.056(4) 0.060(5) 0.042(4) -0.014(4) -0.010(3) -0.004(4)
C(16) 0.055(4) 0.057(5) 0.035(4) 0.004(4) -0.007(3) -0.007(4)
C(17) 0.061(5) 0.080(6) 0.028(3) 0.000(5) 0.009(3) 0.000(4)
C(18) 0.049(4) 0.048(4) 0.036(4) -0.004(4) 0.004(3) 0.001(3)
C(19) 0.032(3) 0.027(3) 0.030(3) -0.005(3) -0.005(2) 0.005(3)
C(20) 0.035(3) 0.025(3) 0.039(3) -0.002(3) -0.007(3) 0.002(3)
C(21) 0.034(3) 0.038(4) 0.033(3) 0.001(3) -0.007(3) 0.003(3)
C(22) 0.044(4) 0.033(3) 0.030(3) -0.005(3) -0.007(3) 0.002(3)
C(23) 0.045(4) 0.052(5) 0.037(4) 0.003(4) -0.006(3) -0.004(3)
C(24) 0.041(6) 0.069(6) 0.059(8) -0.005(6) -0.017(5) 0.014(6)
C(25) 0.070(5) 0.060(5) 0.035(4) -0.007(5) -0.016(4) 0.005(4)
C(26) 0.084(6) 0.060(5) 0.034(4) 0.001(5) -0.003(4) -0.012(4)
C(27) 0.059(5) 0.043(4) 0.043(4) 0.002(4) -0.004(3) -0.007(3)

loop_
_atom_type_symbol
_atom_type_description
_atom_type_scat_dispersion_real
_atom_type_scat_dispersion_imag
_atom_type_scat_source
C C 0.003 0.002
;
International Tables for Crystallography
(1992, Vol. C, Tables 4.2.6.8 and 6.1.1.4)
;
H H 0.000 0.000
;
International Tables for Crystallography
(1992, Vol. C, Table 6.1.1.4)
;
O O 0.011 0.006
;
International Tables for Crystallography
(1992, Vol. C, Tables 4.2.6.8 and 6.1.1.4)
;
Er Er -0.259 4.958
;
International Tables for Crystallography
(1992, Vol. C, Tables 4.2.6.8 and 6.1.1.4)
;

loop_
_geom_angle_atom_site_label_1
_geom_angle_atom_site_label_2
_geom_angle_atom_site_label_3
_geom_angle
_geom_angle_site_symmetry_1
_geom_angle_site_symmetry_2
_geom_angle_site_symmetry_3
O(2) Er(1) O(1) 154.1(2) . . .
O(3) Er(1) O(1) 77.2(2) . . .
O(3) Er(1) O(1) 131.7(2) 2_556 . .
O(4) Er(1) O(1) 77.8(2) . . .
O(5) Er(1) O(1) 92.6(2) . . .
O(6) Er(1) O(1) 93.1(2) . . .
Er(1) O(1) C(1) 130.3(4) . . .
O(3) Er(1) O(2) 76.8(2) . . .
O(3) Er(1) O(2) 74.2(2) 2_556 . .
O(4) Er(1) O(2) 128.0(2) . . .
O(5) Er(1) O(2) 87.5(2) . . .
O(6) Er(1) O(2) 89.0(2) . . .
Er(1) O(2) C(1) 140.7(4) . . 2_556
O(3) Er(1) O(3) 151.0(2) 2_556 . .
O(4) Er(1) O(3) 154.2(2) . . .
O(5) Er(1) O(3) 92.0(2) . . .
O(6) Er(1) O(3) 92.9(2) . . .
Er(1) O(3) C(10) 135.7(4) . . .
Er(1) O(3) Er(1) 118.9(2) . . 2_546
O(4) Er(1) O(3) 54.0(2) . . 2_556
O(5) Er(1) O(3) 89.2(2) . . 2_556
O(6) Er(1) O(3) 84.2(2) . . 2_556
Er(1) O(3) C(10) 88.2(3) . 2_556 2_556
Er(1) O(3) Er(1) 118.9(2) . 2_556 2_556
O(5) Er(1) O(4) 95.6(2) . . .
O(6) Er(1) O(4) 82.0(2) . . .
Er(1) O(4) C(10) 94.2(4) . . 2_556
O(6) Er(1) O(5) 173.2(2) . . .
Er(1) O(5) C(19) 136.9(4) . . .
Er(1) O(6) C(19) 142.9(4) . . 2_546
O(1) C(1) O(2) 123.7(6) . . 2_546
O(1) C(1) C(2) 116.8(7) . . .
O(2) C(1) O(1) 123.7(6) . 2_556 2_556
O(2) C(1) C(2) 119.4(7) . 2_556 2_556
O(3) Er(1) O(2) 74.2(2) . 2_546 2_546
C(10) O(3) Er(1) 88.2(3) . . 2_546
O(3) Er(1) O(4) 54.0(2) . 2_546 2_546
O(3) Er(1) O(5) 89.2(2) . 2_546 2_546
O(3) Er(1) O(6) 84.2(2) . 2_546 2_546
O(3) Er(1) O(3) 151.0(2) . 2_546 2_546
O(3) C(10) C(11) 119.1(6) . . .
O(3) C(10) O(4) 118.7(5) . . 2_546
O(4) C(10) O(3) 118.7(5) . 2_556 2_556
O(4) C(10) C(11) 121.9(6) . 2_556 2_556
O(5) C(19) O(6) 123.5(5) . . 2_556
O(5) C(19) C(20) 117.2(6) . . .
O(6) C(19) O(5) 123.5(5) . 2_546 2_546
O(6) C(19) C(20) 119.4(6) . 2_546 2_546
C(2) C(1) O(2) 119.4(7) . . 2_546
C(1) O(2) Er(1) 140.7(4) . 2_546 2_546
C(1) C(2) C(3) 123(1) . . .
C(1) C(2) H(1) 118.4 . . .
H(1) C(2) C(3) 118.4 . . .
C(2) C(3) H(2) 115.7 . . .
C(2) C(3) C(4) 128(1) . . .
H(2) C(3) C(4) 115.7 . . .
C(3) C(4) C(5) 123.2(8) . . .
C(3) C(4) C(9) 119.1(7) . . .
C(4) C(5) H(3) 119.3 . . .
C(9) C(4) C(5) 117.7(7) . . .
C(4) C(5) C(6) 121.4(7) . . .
C(4) C(9) H(7) 119.4 . . .
C(4) C(9) C(8) 121.2(7) . . .
H(3) C(5) C(6) 119.3 . . .
C(5) C(6) C(7) 120.9(7) . . .
C(5) C(6) H(4) 119.5 . . .
C(6) C(7) C(8) 119.5(8) . . .
H(4) C(6) C(7) 119.5 . . .
C(6) C(7) H(5) 120.4 . . .
C(7) C(8) C(9) 119.2(8) . . .
C(7) C(8) H(6) 120.4 . . .
H(5) C(7) C(8) 120.3 . . .
C(8) C(9) H(7) 119.4 . . .
H(6) C(8) C(9) 120.4 . . .
C(11) C(10) O(4) 121.9(6) . . 2_546
C(10) O(4) Er(1) 94.2(4) . 2_546 2_546
C(10) C(11) H(8) 119.5 . . .
C(10) C(11) C(12) 121.0(6) . . .
H(8) C(11) C(12) 119.4 . . .
C(11) C(12) H(9) 116.3 . . .
C(11) C(12) C(13) 127.3(6) . . .
H(9) C(12) C(13) 116.3 . . .
C(12) C(13) C(14) 122.3(6) . . .
C(12) C(13) C(18) 119.4(6) . . .
C(13) C(14) H(10) 120.0 . . .
C(18) C(13) C(14) 118.2(6) . . .
C(13) C(14) C(15) 119.9(7) . . .
C(13) C(18) H(14) 119.3 . . .
C(13) C(18) C(17) 121.3(7) . . .
H(10) C(14) C(15) 120.0 . . .
C(14) C(15) C(16) 121.1(8) . . .
C(14) C(15) H(11) 119.4 . . .
C(15) C(16) C(17) 119.0(7) . . .
H(11) C(15) C(16) 119.4 . . .
C(15) C(16) H(12) 120.4 . . .
C(16) C(17) C(18) 120.4(7) . . .
C(16) C(17) H(13) 119.4 . . .
H(12) C(16) C(17) 120.5 . . .
C(17) C(18) H(14) 119.3 . . .
H(13) C(17) C(18) 119.4 . . .
C(19) O(6) Er(1) 142.9(4) . 2_556 2_556
C(20) C(19) O(6) 119.4(6) . . 2_556
C(19) C(20) C(21) 122.0(6) . . .
C(19) C(20) H(15) 119.0 . . .
H(15) C(20) C(21) 119.0 . . .
C(20) C(21) H(16) 116.9 . . .
C(20) C(21) C(22) 126.3(6) . . .
H(16) C(21) C(22) 116.9 . . .
C(21) C(22) C(23) 122.1(6) . . .
C(21) C(22) C(27) 118.8(6) . . .
C(22) C(23) H(17) 119.6 . . .
C(27) C(22) C(23) 119.1(6) . . .
C(22) C(23) C(24) 120.7(8) . . .
C(22) C(27) H(21) 119.8 . . .
C(22) C(27) C(26) 120.3(8) . . .
H(17) C(23) C(24) 119.6 . . .
C(23) C(24) C(25) 119(1) . . .
C(23) C(24) H(18) 120.0 . . .
C(24) C(25) C(26) 119.5(8) . . .
H(18) C(24) C(25) 120.0 . . .
C(24) C(25) H(19) 120.2 . . .
C(25) C(26) C(27) 120.4(8) . . .
C(25) C(26) H(20) 119.8 . . .
H(19) C(25) C(26) 120.2 . . .
C(26) C(27) H(21) 119.8 . . .
H(20) C(26) C(27) 119.8 . . .

loop_
_geom_bond_atom_site_label_1
_geom_bond_atom_site_label_2
_geom_bond_distance
_geom_bond_site_symmetry_2
Er(1) O(1) 2.265(5) .
Er(1) O(2) 2.242(5) .
Er(1) O(3) 2.302(4) .
Er(1) O(3) 2.465(4) 2_556
Er(1) O(4) 2.360(5) .
Er(1) O(5) 2.228(4) .
Er(1) O(6) 2.250(5) .
O(1) C(1) 1.272(8) .
O(2) C(1) 1.254(8) 2_556
O(3) Er(1) 2.465(4) 2_546
O(3) C(10) 1.300(7) .
O(4) C(10) 1.249(8) 2_556
O(5) C(19) 1.265(8) .
O(6) C(19) 1.252(8) 2_546
C(1) O(2) 1.254(8) 2_546
C(1) C(2) 1.48(1) .
C(2) C(3) 1.32(2) .
C(2) H(1) 0.95 .
C(3) C(4) 1.45(1) .
C(3) H(2) 0.95 .
C(4) C(5) 1.38(1) .
C(4) C(9) 1.41(1) .
C(5) C(6) 1.37(1) .
C(5) H(3) 0.95 .
C(6) C(7) 1.37(1) .
C(6) H(4) 0.95 .
C(7) C(8) 1.41(1) .
C(7) H(5) 0.95 .
C(8) C(9) 1.37(1) .
C(8) H(6) 0.95 .
C(9) H(7) 0.95 .
C(10) O(4) 1.249(8) 2_546
C(10) C(11) 1.482(9) .
C(11) C(12) 1.309(9) .
C(11) H(8) 0.95 .
C(12) C(13) 1.467(9) .
C(12) H(9) 0.95 .
C(13) C(14) 1.39(1) .
C(13) C(18) 1.40(1) .
C(14) C(15) 1.38(1) .
C(14) H(10) 0.95 .
C(15) C(16) 1.37(1) .
C(15) H(11) 0.95 .
C(16) C(17) 1.39(1) .
C(16) H(12) 0.95 .
C(17) C(18) 1.36(1) .
C(17) H(13) 0.95 .
C(18) H(14) 0.95 .
C(19) O(6) 1.252(8) 2_556
C(19) C(20) 1.486(8) .
C(20) C(21) 1.322(9) .
C(20) H(15) 0.95 .
C(21) C(22) 1.481(9) .
C(21) H(16) 0.95 .
C(22) C(23) 1.40(1) .
C(22) C(27) 1.39(1) .
C(23) C(24) 1.37(1) .
C(23) H(17) 0.95 .
C(24) C(25) 1.41(2) .
C(24) H(18) 0.95 .
C(25) C(26) 1.38(1) .
C(25) H(19) 0.95 .
C(26) C(27) 1.39(1) .
C(26) H(20) 0.95 .
C(27) H(21) 0.95 .

loop_
_geom_contact_atom_site_label_1
_geom_contact_atom_site_label_2
_geom_contact_distance
_geom_contact_site_symmetry_2
Er(1) O(2) 3.525(5) 2_546
Er(1) C(1) 3.237(6) .
Er(1) C(1) 3.309(6) 2_556
Er(1) C(10) 3.358(6) .
Er(1) C(10) 2.750(6) 2_556
Er(1) C(19) 3.268(6) .
Er(1) C(19) 3.335(6) 2_546
O(1) O(2) 2.227(7) 2_546
O(1) O(3) 2.850(7) .
O(1) O(4) 2.905(7) .
O(1) O(5) 3.249(7) .
O(1) O(6) 3.278(7) .
O(1) C(2) 2.35(1) .
O(1) C(3) 3.56(1) .
O(1) C(6) 3.480(9) 2_656
O(1) C(16) 3.480(9) 1_554
O(1) H(1) 2.52 .
O(1) H(4) 3.06 2_656
O(1) H(7) 3.03 1_565
O(1) H(12) 2.76 1_554
O(1) H(13) 3.06 1_554
O(2) Er(1) 3.525(5) 2_556
O(2) O(1) 2.227(7) 2_556
O(2) O(3) 2.825(6) .
O(2) O(3) 2.846(6) 2_556
O(2) O(5) 3.091(6) .
O(2) O(6) 3.148(7) .
O(2) O(6) 3.387(7) 2_556
O(2) C(2) 2.36(1) 2_556
O(2) C(3) 2.82(1) 2_556
O(2) C(10) 3.019(8) .
O(2) C(11) 3.490(8) .
O(2) C(19) 3.407(7) .
O(2) H(1) 3.20 2_556
O(2) H(2) 2.47 2_556
O(2) H(8) 3.47 .
O(3) O(2) 2.846(6) 2_546
O(3) O(4) 2.194(6) 2_546
O(3) O(5) 3.259(6) .
O(3) O(5) 3.298(6) 2_546
O(3) O(6) 3.300(6) .
O(3) O(6) 3.166(7) 2_546
O(3) C(1) 3.029(8) .
O(3) C(11) 2.400(8) .
O(3) C(12) 3.581(7) .
O(3) H(2) 3.39 2_556
O(3) H(4) 3.13 2_656
O(3) H(5) 3.48 2_656
O(3) H(8) 2.61 .
O(4) O(3) 2.194(6) 2_556
O(4) O(5) 3.399(6) .
O(4) O(6) 3.025(7) .
O(4) C(3) 3.54(1) 1_565
O(4) C(11) 2.391(8) 2_556
O(4) C(12) 2.821(8) 2_556
O(4) C(16) 3.312(9) 1_554
O(4) H(2) 2.68 1_565
O(4) H(7) 3.01 1_565
O(4) H(8) 3.22 2_556
O(4) H(9) 2.47 2_556
O(4) H(12) 2.89 1_554
O(4) H(13) 3.42 1_554
O(5) O(3) 3.298(6) 2_556
O(5) O(6) 2.217(7) 2_556
O(5) C(6) 3.464(9) 2_656
O(5) C(20) 2.351(8) .
O(5) C(21) 3.551(8) .
O(5) H(2) 3.083 1_565
O(5) H(3) 3.53 2_656
O(5) H(4) 2.60 2_656
O(5) H(8) 3.18 .
O(5) H(15) 2.55 .
O(6) O(2) 3.387(7) 2_546
O(6) O(3) 3.166(7) 2_556
O(6) O(5) 2.217(7) 2_546
O(6) C(10) 3.122(8) 2_556
O(6) C(20) 2.366(8) 2_546
O(6) C(21) 2.812(8) 2_546
O(6) H(2) 3.55 2_556
O(6) H(5) 2.88 1_465
O(6) H(13) 3.13 1_554
O(6) H(15) 3.19 2_546
O(6) H(16) 2.48 2_546
C(1) Er(1) 3.309(6) 2_546
C(1) C(3) 2.46(1) .
C(1) H(1) 2.11 .
C(1) H(2) 2.57 .
C(1) H(4) 3.51 2_656
C(1) H(5) 3.56 2_656
C(1) H(12) 3.22 1_554
C(1) H(13) 3.03 1_554
C(2) O(2) 2.36(1) 2_546
C(2) C(4) 2.50(1) .
C(2) C(5) 3.04(1) .
C(2) C(7) 3.45(1) 2_656
C(2) H(2) 1.93 .
C(2) H(3) 2.78 .
C(2) H(5) 3.49 2_656
C(2) H(12) 3.44 1_554
C(2) H(20) 3.32 1_544
C(3) O(2) 2.82(1) 2_546
C(3) O(4) 3.54(1) 1_545
C(3) C(5) 2.50(1) .
C(3) C(9) 2.47(1) .
C(3) H(1) 1.95 .
C(3) H(3) 2.67 .
C(3) H(7) 2.63 .
C(3) H(20) 3.15 1_544
C(4) C(6) 2.40(1) .
C(4) C(7) 2.80(1) .
C(4) C(8) 2.43(1) .
C(4) H(1) 2.69 .
C(4) H(2) 2.05 .
C(4) H(3) 2.03 .
C(4) H(4) 3.25 .
C(4) H(6) 3.29 .
C(4) H(7) 2.05 .
C(4) H(19) 2.94 1_544
C(4) H(20) 3.34 1_544
C(5) C(7) 2.39(1) .
C(5) C(8) 2.77(1) .
C(5) C(9) 2.40(1) .
C(5) H(1) 2.78 .
C(5) H(2) 3.30 .
C(5) H(4) 2.02 .
C(5) H(5) 3.24 .
C(5) H(7) 3.25 .
C(5) H(15) 3.25 2_646
C(5) H(19) 2.92 1_544
C(6) O(1) 3.480(9) 2_646
C(6) O(5) 3.464(9) 2_646
C(6) C(8) 2.40(1) .
C(6) C(9) 2.76(1) .
C(6) H(1) 3.436 2_646
C(6) H(3) 2.01 .
C(6) H(5) 2.02 .
C(6) H(6) 3.26 .
C(6) H(15) 3.15 2_646
C(6) H(19) 3.00 1_544
C(7) C(2) 3.45(1) 2_646
C(7) C(9) 2.40(1) .
C(7) H(1) 3.45 2_646
C(7) H(3) 3.24 .
C(7) H(4) 2.02 .
C(7) H(6) 2.06 .
C(7) H(7) 3.26 .
C(7) H(19) 3.10 1_544
C(8) H(3) 3.46 2_646
C(8) H(4) 3.26 .
C(8) H(5) 2.06 .
C(8) H(7) 2.02 .
C(8) H(19) 3.12 1_544
C(9) H(2) 2.59 .
C(9) H(3) 3.26 .
C(9) H(3) 3.32 2_646
C(9) H(5) 3.26 .
C(9) H(6) 2.03 .
C(9) H(12) 3.37 1_544
C(9) H(19) 3.04 1_544
C(10) Er(1) 2.750(6) 2_546
C(10) O(6) 3.122(8) 2_546
C(10) C(12) 2.431(8) .
C(10) H(2) 3.04 2_556
C(10) H(8) 2.12 .
C(10) H(9) 2.53 .
C(11) O(4) 2.391(8) 2_546
C(11) C(13) 2.490(9) .
C(11) C(14) 3.01(1) .
C(11) H(4) 3.54 2_656
C(11) H(9) 1.93 .
C(11) H(10) 2.75 .
C(11) H(16) 3.40 1_545
C(12) O(4) 2.821(8) 2_546
C(12) C(14) 2.51(1) .
C(12) C(18) 2.472(9) .
C(12) H(8) 1.96 .
C(12) H(10) 2.69 .
C(12) H(14) 2.62 .
C(12) H(16) 3.27 1_545
C(12) H(21) 3.42 1_545
C(13) C(15) 2.41(1) .
C(13) C(16) 2.789(9) .
C(13) C(17) 2.401(9) .
C(13) H(8) 2.69 .
C(13) H(9) 2.07 .
C(13) H(10) 2.04 .
C(13) H(11) 3.26 .
C(13) H(13) 3.26 .
C(13) H(14) 2.04 .
C(13) H(21) 2.97 1_545
C(14) C(16) 2.40(1) .
C(14) C(17) 2.76(1) .
C(14) C(18) 2.39(1) .
C(14) H(8) 2.76 .
C(14) H(9) 3.32 .
C(14) H(11) 2.03 .
C(14) H(12) 3.26 .
C(14) H(14) 3.25 .
C(14) H(21) 3.38 1_545
C(15) C(17) 2.38(1) .
C(15) C(18) 2.75(1) .
C(15) H(10) 2.03 .
C(15) H(12) 2.03 .
C(15) H(13) 3.24 .
C(16) O(1) 3.480(9) 1_556
C(16) O(4) 3.312(9) 1_556
C(16) C(18) 2.39(1) .
C(16) H(7) 3.53 1_566
C(16) H(10) 3.25 .
C(16) H(11) 2.02 .
C(16) H(13) 2.04 .
C(16) H(14) 3.24 .
C(16) H(20) 3.50 1_545
C(17) H(11) 3.24 .
C(17) H(12) 2.04 .
C(17) H(14) 2.00 .
C(17) H(20) 3.55 1_545
C(17) H(21) 3.44 1_545
C(18) H(9) 2.60 .
C(18) H(10) 3.26 .
C(18) H(12) 3.24 .
C(18) H(13) 2.01 .
C(18) H(21) 3.00 1_545
C(19) Er(1) 3.335(6) 2_556
C(19) C(21) 2.458(9) .
C(19) H(2) 3.44 1_565
C(19) H(4) 3.37 2_656
C(19) H(5) 3.08 2_666
C(19) H(8) 3.34 .
C(19) H(15) 2.12 .
C(19) H(16) 2.57 .
C(20) O(6) 2.366(8) 2_556
C(20) C(22) 2.501(9) .
C(20) C(23) 3.024(9) .
C(20) H(4) 3.29 2_656
C(20) H(5) 2.98 2_666
C(20) H(6) 3.38 2_666
C(20) H(8) 3.18 .
C(20) H(10) 3.34 .
C(20) H(16) 1.95 .
C(20) H(17) 2.76 .
C(21) O(6) 2.812(8) 2_556
C(21) C(23) 2.52(1) .
C(21) C(27) 2.47(1) .
C(21) H(5) 2.94 2_666
C(21) H(10) 3.44 .
C(21) H(15) 1.97 .
C(21) H(17) 2.69 .
C(21) H(21) 2.62 .
C(22) C(24) 2.40(1) .
C(22) C(25) 2.78(1) .
C(22) C(26) 2.41(1) .
C(22) H(10) 3.33 .
C(22) H(11) 3.40 .
C(22) H(15) 2.68 .
C(22) H(16) 2.09 .
C(22) H(17) 2.04 .
C(22) H(18) 3.26 .
C(22) H(20) 3.26 .
C(22) H(21) 2.04 .
C(23) C(25) 2.40(1) .
C(23) C(26) 2.77(1) .
C(23) C(27) 2.40(1) .
C(23) H(10) 3.37 .
C(23) H(11) 3.13 .
C(23) H(15) 2.74 .
C(23) H(16) 3.33 .
C(23) H(18) 2.02 .
C(23) H(19) 3.26 .
C(23) H(21) 3.26 .
C(24) C(26) 2.40(2) .
C(24) C(27) 2.77(1) .
C(24) H(11) 2.94 .
C(24) H(17) 2.01 .
C(24) H(19) 2.06 .
C(24) H(20) 3.26 .
C(25) C(27) 2.40(1) .
C(25) H(11) 3.05 .
C(25) H(17) 3.26 .
C(25) H(18) 2.05 .
C(25) H(20) 2.02 .
C(25) H(21) 3.25 .
C(26) H(11) 3.31 .
C(26) H(18) 3.26 .
C(26) H(19) 2.03 .
C(26) H(21) 2.03 .
C(27) H(11) 3.47 .
C(27) H(16) 2.63 .
C(27) H(17) 3.26 .
C(27) H(19) 3.25 .
C(27) H(20) 2.03 .
H(1) O(2) 3.20 2_546
H(1) C(6) 3.43 2_656
H(1) C(7) 3.45 2_656
H(2) O(2) 2.47 2_546
H(2) O(3) 3.39 2_546
H(2) O(4) 2.68 1_545
H(2) O(5) 3.08 1_545
H(2) O(6) 3.55 2_546
H(2) C(10) 3.04 2_546
H(2) C(19) 3.44 1_545
H(3) O(5) 3.53 2_646
H(3) C(8) 3.46 2_656
H(3) C(9) 3.32 2_656
H(4) O(1) 3.06 2_646
H(4) O(3) 3.13 2_646
H(4) O(5) 2.60 2_646
H(4) C(1) 3.51 2_646
H(4) C(11) 3.54 2_646
H(4) C(19) 3.37 2_646
H(4) C(20) 3.29 2_646
H(5) O(3) 3.48 2_646
H(5) O(6) 2.88 1_645
H(5) C(1) 3.56 2_646
H(5) C(2) 3.49 2_646
H(5) C(19) 3.08 2_636
H(5) C(20) 2.98 2_636
H(5) C(21) 2.94 2_636
H(6) C(20) 3.38 2_636
H(7) O(1) 3.03 1_545
H(7) O(4) 3.01 1_545
H(7) C(16) 3.53 1_544
H(8) O(4) 3.22 2_546
H(9) O(4) 2.47 2_546
H(12) O(1) 2.76 1_556
H(12) O(4) 2.89 1_556
H(12) C(1) 3.22 1_556
H(12) C(2) 3.44 1_556
H(12) C(9) 3.37 1_566
H(13) O(1) 3.06 1_556
H(13) O(4) 3.42 1_556
H(13) O(6) 3.13 1_556
H(13) C(1) 3.03 1_556
H(15) O(6) 3.19 2_556
H(15) C(5) 3.25 2_656
H(15) C(6) 3.15 2_656
H(16) O(6) 2.48 2_556
H(16) C(11) 3.40 1_565
H(16) C(12) 3.27 1_565
H(19) C(4) 2.94 1_566
H(19) C(5) 2.92 1_566
H(19) C(6) 3.00 1_566
H(19) C(7) 3.10 1_566
H(19) C(8) 3.12 1_566
H(19) C(9) 3.04 1_566
H(20) C(2) 3.32 1_566
H(20) C(3) 3.15 1_566
H(20) C(4) 3.34 1_566
H(20) C(16) 3.50 1_565
H(20) C(17) 3.55 1_565
H(21) C(12) 3.42 1_565
H(21) C(13) 2.97 1_565
H(21) C(14) 3.38 1_565
H(21) C(17) 3.44 1_565
H(21) C(18) 3.00 1_565
Er(1) Er(1) 4.107(2) 2_546
